data_1501512
loop_
_publ_author_name
'Singh, Akhilesh Kumar'
'Pandey, Dhananjai'

_publ_section_title
;
 Evidence for MB and MC phases in the morphotropic phase boundary region
 of (1-x)[Pb(Mg1/3Nb2/3)O3]-xPbTiO3: a Rietveld study
;
_journal_issue 6
_journal_name_full
;
Physical Review B
;
_journal_page_first 1
_journal_page_last 12
_journal_paper_doi 10.1103/PhysRev.67.1
_journal_volume 67
_journal_year 2003
_chemical_formula_structural '[Pb(Mg1/3Nb2/3)O3]0.71-[PbTiO3]0.29'
_chemical_formula_sum 'Mg0.237 Nb0.473 O3 Pb Ti0.29'
_space_group_IT_number 8
_symmetry_cell_setting monoclinic
_symmetry_space_group_name_Hall 'C -2y'
_symmetry_space_group_name_H-M 'C 1 m 1'
_cell_angle_alpha 90
_cell_angle_beta 90.136(3)
_cell_angle_gamma 90
_cell_formula_units_Z 2
_cell_length_a 5.6951(2)
_cell_length_b 5.6813(2)
_cell_length_c 4.0138(1)
_cell_volume 129.868(7)
_journal_article_reference 064102
_cod_data_source_file PMN0_29PT_Cm_DC41.cif
_cod_data_source_block chateigner_
_cod_original_formula_sum 'Pb1 Mg0.237 Nb0.473 Ti0.29 O3'
_cod_database_code 1501512
_journal_article_numberofpages 12

loop_
_symmetry_equiv_pos_as_xyz
'x, -y, z'
'x, y, z'
'x+1/2, -y+1/2, z'
'x+1/2, y+1/2, z'

loop_
_atom_site_label
_atom_site_type_symbol
_atom_site_symmetry_multiplicity
_atom_site_Wyckoff_symbol
_atom_site_fract_x
_atom_site_fract_y
_atom_site_fract_z
_atom_site_occupancy
_atom_site_attached_hydrogens
_atom_site_B_iso_or_equiv
Pb1 Pb2+ 2 a 0. 0. 0. 1. 0 3.08(2)
Ti1 Ti4+ 2 a 0.5250(8) 0. 0.498(2) 0.29 0 0.73(4)
Nb1 Nb5+ 2 a 0.5250(8) 0. 0.498(2) 0.473 0 0.73(4)
Mg1 Mg2+ 2 a 0.5250(8) 0. 0.498(2) 0.237 0 0.73(4)
O1 O2- 2 a 0.54(1) 0. -0.01(2) 1. 0 0.2(3)
O2 O2- 4 b 0.317(2) 0.267(4) 0.48(1) 1. 0 0.3(2)

loop_
_atom_type_symbol
_atom_type_oxidation_number
Mg2+ 2
Nb5+ 5
O2- -2
Pb2+ 2
Ti4+ 4
